data_4509409
loop_
_publ_author_name
'Hudson, Timothy A.'
'Robson, Richard'

_publ_section_title
;
 A New Class of TCNQ Derivatives Easily Generated from TCNQH2Containing
 Discrete TCNQ2&#x2212;Anions and Noncoordinating Cations
;
_journal_issue 4
_journal_name_full 'Crystal Growth &amp; Design'
_journal_page_first 1658
_journal_paper_doi 10.1021/cg801400j
_journal_volume 9
_journal_year 2009
_chemical_formula_moiety '(c12 h4 n4 1-), (c6 h10 n4 1+)'
_chemical_formula_sum 'C18 H14 N8'
_chemical_formula_weight 342.37
_chemical_name_systematic
;
 ?
;
_space_group_IT_number 14
_symmetry_cell_setting monoclinic
_symmetry_space_group_name_Hall '-P 2ybc'
_symmetry_space_group_name_H-M 'P 1 21/c 1'
_atom_sites_solution_hydrogens geom
_atom_sites_solution_primary direct
_atom_sites_solution_secondary difmap
_audit_creation_method SHELXL-97
_cell_angle_alpha 90.00
_cell_angle_beta 97.274(6)
_cell_angle_gamma 90.00
_cell_formula_units_Z 2
_cell_length_a 7.5774(5)
_cell_length_b 8.3727(4)
_cell_length_c 12.9065(6)
_cell_measurement_reflns_used 1037
_cell_measurement_temperature 293(2)
_cell_measurement_theta_max 72.51
_cell_measurement_theta_min 5.88
_cell_volume 812.24(8)
_computing_cell_refinement
;
CrysAlis RED, Oxford Diffraction Ltd.,
Version 1.171.32.15 (release 10-01-2008 CrysAlis171 .NET)
(compiled Jan 10 2008,16:37:18)
;
_computing_data_collection
;
CrysAlis CCD, Oxford Diffraction Ltd.,
Version 1.171.32.15 (release 10-01-2008 CrysAlis171 .NET)
(compiled Jan 10 2008,16:37:18)
;
_computing_data_reduction
;
CrysAlis RED, Oxford Diffraction Ltd.,
Version 1.171.32.15 (release 10-01-2008 CrysAlis171 .NET)
(compiled Jan 10 2008,16:37:18)
;
_computing_structure_refinement 'SHELXL-97 (Sheldrick, 1997)'
_computing_structure_solution 'SHELXs-97 (Sheldrick, 1997)'
_diffrn_ambient_temperature 293(2)
_diffrn_measured_fraction_theta_full 0.999
_diffrn_measured_fraction_theta_max 0.999
_diffrn_measurement_device_type 'XCalibur - Oxford Diffraction'
_diffrn_measurement_method '\f & \w'
_diffrn_radiation_monochromator graphite
_diffrn_radiation_source 'fine-focus sealed tube'
_diffrn_radiation_type CuK\a
_diffrn_radiation_wavelength 1.54184
_diffrn_reflns_av_R_equivalents 0.0000
_diffrn_reflns_av_sigmaI/netI 0.0548
_diffrn_reflns_limit_h_max 7
_diffrn_reflns_limit_h_min -9
_diffrn_reflns_limit_k_max 10
_diffrn_reflns_limit_k_min -10
_diffrn_reflns_limit_l_max 15
_diffrn_reflns_limit_l_min -15
_diffrn_reflns_number 3565
_diffrn_reflns_theta_full 67.98
_diffrn_reflns_theta_max 67.98
_diffrn_reflns_theta_min 5.89
_diffrn_standards_decay_% 0
_exptl_absorpt_coefficient_mu 0.741
_exptl_absorpt_correction_type none
_exptl_crystal_colour BLACK
_exptl_crystal_density_diffrn 1.400
_exptl_crystal_density_method 'not measured'
_exptl_crystal_description NEEDLE
_exptl_crystal_F_000 356
_exptl_crystal_size_max 0.24
_exptl_crystal_size_mid 0.09
_exptl_crystal_size_min 0.08
_refine_diff_density_max 0.246
_refine_diff_density_min -0.207
_refine_diff_density_rms 0.062
_refine_ls_extinction_method none
_refine_ls_goodness_of_fit_ref 1.174
_refine_ls_hydrogen_treatment mixed
_refine_ls_matrix_type full
_refine_ls_number_parameters 134
_refine_ls_number_reflns 3565
_refine_ls_number_restraints 0
_refine_ls_restrained_S_all 1.174
_refine_ls_R_factor_all 0.0954
_refine_ls_R_factor_gt 0.0609
_refine_ls_shift/su_max 0.000
_refine_ls_shift/su_mean 0.000
_refine_ls_structure_factor_coef Fsqd
_refine_ls_weighting_details 'calc w=1/[\s^2^(Fo^2^)+(0.0750P)^2^+0.2080P] where P=(Fo^2^+2Fc^2^)/3'
_refine_ls_weighting_scheme calc
_refine_ls_wR_factor_gt 0.2033
_refine_ls_wR_factor_ref 0.2122
_reflns_number_gt 2059
_reflns_number_total 3565
_reflns_threshold_expression >2sigma(I)
_cod_data_source_file cg801400jsup6.cif
_cod_data_source_block btatcnqrt
_cod_original_sg_symbol_H-M p2(1)/c
_cod_database_code 4509409

loop_
_symmetry_equiv_pos_as_xyz
'x, y, z'
'-x, y+1/2, -z+1/2'
'-x, -y, -z'
'x, -y-1/2, z-1/2'

loop_
_atom_site_label
_atom_site_type_symbol
_atom_site_fract_x
_atom_site_fract_y
_atom_site_fract_z
_atom_site_U_iso_or_equiv
_atom_site_adp_type
_atom_site_occupancy
_atom_site_symmetry_multiplicity
_atom_site_calc_flag
_atom_site_refinement_flags
H1 H 0.085(5) 0.875(5) 0.562(3) 0.091(13) Uiso 1 1 d .
H2 H 0.144(5) 0.857(5) 0.454(3) 0.092(14) Uiso 1 1 d .
H3 H 0.180(4) 0.737(4) 0.338(2) 0.058(9) Uiso 1 1 d .
H4 H 0.179(4) 0.571(4) 0.288(2) 0.048(8) Uiso 1 1 d .
C1 C 0.7043(4) 0.5514(3) 0.2476(2) 0.0506(7) Uani 1 1 d .
C2 C 0.6649(4) 0.6398(3) 0.3353(2) 0.0446(7) Uani 1 1 d .
C3 C 0.7144(4) 0.8011(4) 0.3357(2) 0.0483(7) Uani 1 1 d .
C4 C 0.5802(4) 0.5688(3) 0.4174(2) 0.0432(7) Uani 1 1 d .
C5 C 0.5354(4) 0.4063(3) 0.4167(2) 0.0452(7) Uani 1 1 d .
H5 H 0.5596 0.3429 0.3611 0.054 Uiso 1 1 calc R
C6 C 0.4571(4) 0.3389(3) 0.4958(2) 0.0453(7) Uani 1 1 d .
H6 H 0.4278 0.2310 0.4927 0.054 Uiso 1 1 calc R
C7 C 0.0290(4) 0.4060(3) 0.4147(2) 0.0437(7) Uani 1 1 d .
H7 H 0.0489 0.3442 0.3574 0.052 Uiso 1 1 calc R
C8 C 0.0768(4) 0.5659(3) 0.4162(2) 0.0444(7) Uani 1 1 d .
C9 C 0.0467(4) 0.6648(3) 0.5054(2) 0.0431(7) Uani 1 1 d .
N1 N 0.7373(4) 0.4795(3) 0.1770(2) 0.0692(8) Uani 1 1 d .
N2 N 0.7564(4) 0.9328(3) 0.3347(2) 0.0639(8) Uani 1 1 d .
N3 N 0.0916(4) 0.8203(3) 0.5064(2) 0.0523(7) Uani 1 1 d .
N4 N 0.1526(4) 0.6313(3) 0.3387(2) 0.0566(7) Uani 1 1 d .

loop_
_atom_site_aniso_label
_atom_site_aniso_U_11
_atom_site_aniso_U_22
_atom_site_aniso_U_33
_atom_site_aniso_U_23
_atom_site_aniso_U_13
_atom_site_aniso_U_12
C1 0.0594(17) 0.0471(15) 0.0471(15) 0.0027(13) 0.0135(15) -0.0015(15)
C2 0.0477(16) 0.0445(15) 0.0437(14) 0.0013(12) 0.0135(13) 0.0010(13)
C3 0.0575(18) 0.0499(17) 0.0388(13) 0.0013(12) 0.0109(13) -0.0007(15)
C4 0.0425(15) 0.0458(15) 0.0428(14) -0.0018(13) 0.0106(12) -0.0004(14)
C5 0.0494(16) 0.0439(14) 0.0443(14) -0.0065(13) 0.0139(13) -0.0016(14)
C6 0.0491(16) 0.0384(15) 0.0501(15) -0.0022(13) 0.0133(13) -0.0027(13)
C7 0.0532(17) 0.0401(14) 0.0391(13) -0.0089(12) 0.0109(13) 0.0020(14)
C8 0.0492(16) 0.0430(15) 0.0428(14) -0.0035(13) 0.0126(13) 0.0010(14)
C9 0.0494(16) 0.0341(14) 0.0459(14) -0.0026(12) 0.0061(13) 0.0028(13)
N1 0.098(2) 0.0626(17) 0.0516(14) -0.0058(13) 0.0265(16) 0.0089(17)
N2 0.091(2) 0.0494(15) 0.0537(15) 0.0050(12) 0.0170(15) -0.0087(16)
N3 0.0687(18) 0.0368(12) 0.0524(14) -0.0043(11) 0.0109(14) -0.0022(13)
N4 0.0761(19) 0.0464(14) 0.0515(15) -0.0039(13) 0.0239(15) -0.0011(15)

loop_
_atom_type_symbol
_atom_type_description
_atom_type_scat_dispersion_real
_atom_type_scat_dispersion_imag
_atom_type_scat_source
C C 0.0181 0.0091 'International Tables Vol C Tables 4.2.6.8 and 6.1.1.4'
H H 0.0000 0.0000 'International Tables Vol C Tables 4.2.6.8 and 6.1.1.4'
N N 0.0311 0.0180 'International Tables Vol C Tables 4.2.6.8 and 6.1.1.4'

loop_
_geom_angle_atom_site_label_1
_geom_angle_atom_site_label_2
_geom_angle_atom_site_label_3
_geom_angle
_geom_angle_site_symmetry_1
_geom_angle_site_symmetry_3
N1 C1 C2 179.5(4) . .
C3 C2 C1 115.0(2) . .
C3 C2 C4 122.7(2) . .
C1 C2 C4 122.2(3) . .
N2 C3 C2 178.9(3) . .
C5 C4 C6 117.5(2) . 3_666
C5 C4 C2 121.8(2) . .
C6 C4 C2 120.6(2) 3_666 .
C6 C5 C4 121.6(2) . .
C5 C6 C4 120.9(2) . 3_666
C9 C7 C8 122.5(2) 3_566 .
N4 C8 C7 121.5(2) . .
N4 C8 C9 118.9(3) . .
C7 C8 C9 119.6(2) . .
N3 C9 C7 122.6(3) . 3_566
N3 C9 C8 119.5(3) . .
C7 C9 C8 117.9(2) 3_566 .

loop_
_geom_bond_atom_site_label_1
_geom_bond_atom_site_label_2
_geom_bond_distance
_geom_bond_site_symmetry_2
C1 N1 1.146(3) .
C1 C2 1.416(4) .
C2 C3 1.402(4) .
C2 C4 1.435(3) .
C3 N2 1.148(4) .
C4 C5 1.402(4) .
C4 C6 1.418(3) 3_666
C5 C6 1.366(3) .
C6 C4 1.418(3) 3_666
C7 C9 1.376(3) 3_566
C7 C8 1.386(4) .
C8 N4 1.333(3) .
C8 C9 1.459(3) .
C9 N3 1.345(4) .
C9 C7 1.376(3) 3_566
